data_2015588
loop_
_publ_author_name
'S. Athimoolam'
'S. Natarajan'

_publ_section_title
;
 Hydrogen-bonding motifs in 4-carboxyphenylammonium nitrate and
 perchlorate monohydrate, and in bis(4-carboxyphenylammonium) sulfate
;
_journal_coeditor_code AV3034
_journal_issue 10
_journal_name_full 'Acta Crystallographica Section C'
_journal_page_first o612
_journal_page_last o617
_journal_paper_doi 10.1107/S0108270106033506
_journal_volume 62
_journal_year 2006
_chemical_formula_iupac 'C7 H8 N O2 +, Cl O4 -, H2 O'
_chemical_formula_moiety 'C7 H8 N O2 +, Cl O4 -, H2 O'
_chemical_formula_sum 'C7 H10 Cl N O7'
_chemical_formula_weight 255.61
_chemical_name_common 'p-Carboxyphenylammonium perchlorate monohydrate'
_chemical_name_systematic
;
 ?
;
_space_group_IT_number 14
_symmetry_cell_setting monoclinic
_symmetry_space_group_name_Hall '-P 2ybc'
_symmetry_space_group_name_H-M 'P 1 21/c 1'
_atom_sites_solution_hydrogens geom
_atom_sites_solution_primary direct
_atom_sites_solution_secondary difmap
_audit_creation_method SHELXL-97
_cell_angle_alpha 90.00
_cell_angle_beta 101.524(5)
_cell_angle_gamma 90.00
_cell_formula_units_Z 4
_cell_length_a 7.5492(7)
_cell_length_b 19.3871(5)
_cell_length_c 7.2974(3)
_cell_measurement_reflns_used 25
_cell_measurement_temperature 293(2)
_cell_measurement_theta_max 14.28
_cell_measurement_theta_min 11.49
_cell_volume 1046.50(11)
_computing_cell_refinement 'CAD-4 Express'
_computing_data_collection 'CAD-4 Express (Enraf--Nonius, 1994)'
_computing_data_reduction 'XCAD4 (Harms & Wocadlo, 1995)'
_computing_molecular_graphics
;
SHELXTL/PC, Mercury (Version 1.4.1, Macrae <i>et al.</i>,  2006) and
PLATON (Spek, 2003)
;
_computing_publication_material 'SHELXL97 (Sheldrick, 1997)'
_computing_structure_refinement SHELXTL/PC
_computing_structure_solution 'SHELXTL/PC (Bruker, 2000)'
_diffrn_ambient_temperature 293(2)
_diffrn_measured_fraction_theta_full 1.000
_diffrn_measured_fraction_theta_max 1.000
_diffrn_measurement_device_type 'Nonius MACH3 sealed tube'
_diffrn_measurement_method \w--2\q
_diffrn_radiation_monochromator graphite
_diffrn_radiation_source 'fine-focus sealed tube'
_diffrn_radiation_type MoK\a
_diffrn_radiation_wavelength 0.71073
_diffrn_reflns_av_R_equivalents 0.0292
_diffrn_reflns_av_sigmaI/netI 0.0249
_diffrn_reflns_limit_h_max 8
_diffrn_reflns_limit_h_min -8
_diffrn_reflns_limit_k_max 23
_diffrn_reflns_limit_k_min -23
_diffrn_reflns_limit_l_max 8
_diffrn_reflns_limit_l_min 0
_diffrn_reflns_number 3032
_diffrn_reflns_theta_full 25.0
_diffrn_reflns_theta_max 25.0
_diffrn_reflns_theta_min 2.10
_diffrn_standards_decay_% 0
_diffrn_standards_interval_time 60
_diffrn_standards_number 3
_exptl_absorpt_coefficient_mu 0.387
_exptl_absorpt_correction_T_max 0.9943
_exptl_absorpt_correction_T_min 0.9105
_exptl_absorpt_correction_type psi-scan
_exptl_absorpt_process_details '(North <i>et al.</i>,  1968)'
_exptl_crystal_colour Colourless
_exptl_crystal_density_diffrn 1.622
_exptl_crystal_density_meas 1.61
_exptl_crystal_density_method
;flotation technique using a liquid mixture of carbon tetrachloride and
 bromoform
;
_exptl_crystal_description Block
_exptl_crystal_F_000 528
_exptl_crystal_size_max 0.23
_exptl_crystal_size_mid 0.20
_exptl_crystal_size_min 0.18
_refine_diff_density_max 0.518
_refine_diff_density_min -0.325
_refine_ls_extinction_coef 0.049(4)
_refine_ls_extinction_expression Fc^*^=kFc[1+0.001xFc^2^\l^3^/sin(2\q)]^-1/4^
_refine_ls_extinction_method SHELXL97
_refine_ls_goodness_of_fit_ref 1.066
_refine_ls_hydrogen_treatment mixed
_refine_ls_matrix_type full
_refine_ls_number_parameters 156
_refine_ls_number_reflns 1833
_refine_ls_number_restraints 2
_refine_ls_restrained_S_all 1.066
_refine_ls_R_factor_all 0.0488
_refine_ls_R_factor_gt 0.0415
_refine_ls_shift/su_max <0.001
_refine_ls_shift/su_mean 0.000
_refine_ls_structure_factor_coef Fsqd
_refine_ls_weighting_details 'calc w=1/[\s^2^(Fo^2^)+(0.0592P)^2^+0.8272P] where P=(Fo^2^+2Fc^2^)/3'
_refine_ls_weighting_scheme calc
_refine_ls_wR_factor_gt 0.1138
_refine_ls_wR_factor_ref 0.1201
_reflns_number_gt 1587
_reflns_number_total 1833
_reflns_threshold_expression I>2\s(I)
_cod_data_source_file av3034.cif
_cod_data_source_block II
_cod_original_cell_volume 1046.42(12)
_cod_original_sg_symbol_H-M 'P 21/c'
_cod_database_code 2015588
_cod_database_fobs_code 2015588

loop_
_symmetry_equiv_pos_as_xyz
'x, y, z'
'-x, y+1/2, -z+1/2'
'-x, -y, -z'
'x, -y-1/2, z-1/2'

loop_
_atom_site_type_symbol
_atom_site_label
_atom_site_fract_x
_atom_site_fract_y
_atom_site_fract_z
_atom_site_U_iso_or_equiv
_atom_site_adp_type
_atom_site_calc_flag
_atom_site_refinement_flags
_atom_site_occupancy
C C1 0.3520(3) 0.26926(11) 0.9953(3) 0.0303(5) Uani d . 1
C C2 0.3959(3) 0.19965(12) 1.0169(3) 0.0356(6) Uani d . 1
H H2 0.5120 0.1865 1.0750 0.043 Uiso calc R 1
C C3 0.2671(3) 0.15006(12) 0.9523(3) 0.0363(6) Uani d . 1
H H3 0.2960 0.1034 0.9651 0.044 Uiso calc R 1
C C4 0.0950(3) 0.17067(11) 0.8685(3) 0.0311(5) Uani d . 1
C C5 0.0483(3) 0.23973(12) 0.8465(3) 0.0354(5) Uani d . 1
H H5 -0.0684 0.2528 0.7901 0.042 Uiso calc R 1
C C6 0.1785(3) 0.28871(12) 0.9098(3) 0.0347(5) Uani d . 1
H H6 0.1496 0.3353 0.8951 0.042 Uiso calc R 1
N N4 -0.0423(3) 0.11817(10) 0.8007(3) 0.0371(5) Uani d . 1
H H4A -0.1456 0.1387 0.7488 0.056 Uiso calc R 1
H H4B -0.0596 0.0922 0.8961 0.056 Uiso calc R 1
H H4C -0.0050 0.0918 0.7161 0.056 Uiso calc R 1
C C11 0.4921(3) 0.32139(12) 1.0682(3) 0.0340(5) Uani d . 1
O O1A 0.6400(2) 0.30696(9) 1.1586(3) 0.0488(5) Uani d . 1
O O1B 0.4390(2) 0.38523(9) 1.0268(3) 0.0491(5) Uani d . 1
H H1B 0.5171 0.4121 1.0785 0.074 Uiso calc R 1
Cl Cl1 0.80735(8) 0.44858(3) 0.75074(8) 0.0401(3) Uani d . 1
O O1 0.8161(3) 0.51293(12) 0.8533(4) 0.0712(7) Uani d . 1
O O2 0.9551(4) 0.44862(14) 0.6567(4) 0.0793(8) Uani d . 1
O O3 0.8212(4) 0.39423(12) 0.8810(4) 0.0755(7) Uani d . 1
O O4 0.6381(4) 0.44810(16) 0.6250(4) 0.0877(9) Uani d . 1
O O1W 0.3392(3) 0.52034(10) 0.7949(3) 0.0506(5) Uani d D 1
H H1W 0.386(5) 0.502(2) 0.719(4) 0.080(14) Uiso d D 1
H H2W 0.295(6) 0.491(2) 0.850(6) 0.109(17) Uiso d D 1

loop_
_atom_site_aniso_label
_atom_site_aniso_U_11
_atom_site_aniso_U_22
_atom_site_aniso_U_33
_atom_site_aniso_U_12
_atom_site_aniso_U_13
_atom_site_aniso_U_23
C1 0.0281(11) 0.0315(11) 0.0306(11) 0.0003(9) 0.0041(9) 0.0004(9)
C2 0.0273(11) 0.0353(12) 0.0403(13) 0.0048(9) -0.0026(9) 0.0024(10)
C3 0.0356(12) 0.0275(11) 0.0424(13) 0.0039(9) -0.0004(10) 0.0014(10)
C4 0.0307(11) 0.0317(11) 0.0291(11) -0.0029(9) 0.0016(9) -0.0007(9)
C5 0.0258(11) 0.0357(12) 0.0409(13) 0.0043(9) -0.0023(9) 0.0012(10)
C6 0.0316(12) 0.0280(11) 0.0426(13) 0.0037(9) 0.0029(10) 0.0024(10)
N4 0.0325(10) 0.0342(10) 0.0407(11) -0.0025(8) -0.0022(8) -0.0012(9)
C11 0.0311(12) 0.0333(12) 0.0367(12) -0.0007(9) 0.0046(9) 0.0019(10)
O1A 0.0328(9) 0.0386(10) 0.0669(13) -0.0042(7) -0.0093(8) 0.0064(9)
O1B 0.0392(10) 0.0303(9) 0.0702(13) -0.0012(7) -0.0077(9) 0.0000(9)
Cl1 0.0412(4) 0.0394(4) 0.0390(4) -0.0017(2) 0.0067(3) 0.0057(2)
O1 0.0846(17) 0.0518(13) 0.0805(16) -0.0033(11) 0.0241(13) -0.0134(12)
O2 0.0811(17) 0.102(2) 0.0657(15) -0.0181(14) 0.0399(13) -0.0167(14)
O3 0.0924(18) 0.0600(14) 0.0791(16) 0.0131(12) 0.0289(14) 0.0306(12)
O4 0.0640(15) 0.107(2) 0.0786(17) -0.0162(14) -0.0181(13) 0.0087(15)
O1W 0.0485(11) 0.0396(11) 0.0606(13) -0.0032(9) 0.0034(10) -0.0022(10)

loop_
_atom_type_symbol
_atom_type_description
_atom_type_scat_dispersion_real
_atom_type_scat_dispersion_imag
_atom_type_scat_source
C C 0.0033 0.0016 'International Tables Vol C Tables 4.2.6.8 and 6.1.1.4'
H H 0.0000 0.0000 'International Tables Vol C Tables 4.2.6.8 and 6.1.1.4'
N N 0.0061 0.0033 'International Tables Vol C Tables 4.2.6.8 and 6.1.1.4'
O O 0.0106 0.0060 'International Tables Vol C Tables 4.2.6.8 and 6.1.1.4'
Cl Cl 0.1484 0.1585 'International Tables Vol C Tables 4.2.6.8 and 6.1.1.4'

loop_
_geom_angle_atom_site_label_1
_geom_angle_atom_site_label_2
_geom_angle_atom_site_label_3
_geom_angle
C6 C1 C2 119.8(2)
C6 C1 C11 121.2(2)
C2 C1 C11 118.9(2)
C3 C2 C1 120.1(2)
C3 C2 H2 120.0
C1 C2 H2 120.0
C4 C3 C2 119.1(2)
C4 C3 H3 120.5
C2 C3 H3 120.5
C3 C4 C5 121.7(2)
C3 C4 N4 119.2(2)
C5 C4 N4 119.06(19)
C6 C5 C4 118.6(2)
C6 C5 H5 120.7
C4 C5 H5 120.7
C5 C6 C1 120.7(2)
C5 C6 H6 119.7
C1 C6 H6 119.7
C4 N4 H4A 109.5
C4 N4 H4B 109.5
H4A N4 H4B 109.5
C4 N4 H4C 109.5
H4A N4 H4C 109.5
H4B N4 H4C 109.5
O1A C11 O1B 123.2(2)
O1A C11 C1 123.5(2)
O1B C11 C1 113.30(19)
C11 O1B H1B 109.5
O3 Cl1 O4 111.62(17)
O3 Cl1 O2 111.48(16)
O4 Cl1 O2 112.36(18)
O3 Cl1 O1 107.81(16)
O4 Cl1 O1 106.41(17)
O2 Cl1 O1 106.80(15)
H1W O1W H2W 109(5)

loop_
_geom_bond_atom_site_label_1
_geom_bond_atom_site_label_2
_geom_bond_distance
_geom_bond_publ_flag
C1 C6 1.386(3) ?
C1 C2 1.391(3) ?
C1 C11 1.483(3) ?
C2 C3 1.381(3) ?
C2 H2 0.9300 ?
C3 C4 1.380(3) ?
C3 H3 0.9300 ?
C4 C5 1.386(3) ?
C4 N4 1.466(3) y
C5 C6 1.378(3) ?
C5 H5 0.9300 ?
C6 H6 0.9300 ?
N4 H4A 0.8900 ?
N4 H4B 0.8900 ?
N4 H4C 0.8900 ?
C11 O1A 1.211(3) y
C11 O1B 1.317(3) y
O1B H1B 0.8200 ?
Cl1 O3 1.409(2) ?
Cl1 O4 1.416(2) ?
Cl1 O2 1.421(2) ?
Cl1 O1 1.449(2) ?
O1W H1W 0.794(19) ?
O1W H2W 0.81(2) ?

loop_
_geom_hbond_atom_site_label_D
_geom_hbond_atom_site_label_H
_geom_hbond_atom_site_label_A
_geom_hbond_site_symmetry_A
_geom_hbond_distance_DH
_geom_hbond_distance_HA
_geom_hbond_distance_DA
_geom_hbond_angle_DHA
N4 H4A O1A 4_465 0.89 1.93 2.818(3) 173
N4 H4B O2 4_466 0.89 2.04 2.906(3) 164
N4 H4C O1 2_646 0.89 2.22 3.018(3) 150
N4 H4C O3 4_465 0.89 2.55 3.039(3) 116
O1B H1B O1W 3_667 0.82 1.83 2.641(3) 171
O1W H1W O4 . 0.794(19) 2.39(3) 3.116(4) 152(4)
O1W H2W O1 3_667 0.81(2) 2.47(4) 3.096(4) 135(4)

loop_
_geom_torsion_atom_site_label_1
_geom_torsion_atom_site_label_2
_geom_torsion_atom_site_label_3
_geom_torsion_atom_site_label_4
_geom_torsion
_geom_torsion_publ_flag
C6 C1 C2 C3 0.4(4) ?
C11 C1 C2 C3 179.2(2) ?
C1 C2 C3 C4 -0.7(4) ?
C2 C3 C4 C5 0.4(4) ?
C2 C3 C4 N4 -179.6(2) ?
C3 C4 C5 C6 0.2(4) ?
N4 C4 C5 C6 -179.7(2) ?
C4 C5 C6 C1 -0.6(4) ?
C2 C1 C6 C5 0.3(4) ?
C11 C1 C6 C5 -178.5(2) ?
C6 C1 C11 O1A 173.0(2) ?
C2 C1 C11 O1A -5.8(4) y
C6 C1 C11 O1B -6.1(3) y
C2 C1 C11 O1B 175.1(2) ?

loop_
_cod_related_entry_id
_cod_related_entry_database
_cod_related_entry_code
1 ChemSpider 21133412
